data_7049111
loop_
_publ_author_name
'Dornsiepen, Eike'
'Dehnen, Stefanie'

_publ_section_title
;
 Dinuclear organogermanium chalcogenide complexes as intermediates towards
 functionalized clusters.
;
_journal_issue 11
_journal_name_full 'Dalton transactions (Cambridge, England : 2003)'
_journal_page_first 3671
_journal_page_last 3675
_journal_paper_doi 10.1039/c9dt00310j
_journal_volume 48
_journal_year 2019
_chemical_formula_sum 'C12 H22 Cl2 Ge2 O2 Te2'
_chemical_formula_weight 669.57
_space_group_crystal_system monoclinic
_space_group_IT_number 14
_space_group_name_Hall '-P 2yn'
_space_group_name_H-M_alt 'P 1 21/n 1'
_symmetry_space_group_name_Hall '-P 2yn'
_symmetry_space_group_name_H-M 'P 1 21/n 1'
_atom_sites_solution_hydrogens geom
_audit_creation_method SHELXL-2017/1
_audit_update_record
;
2019-01-18 deposited with the CCDC.    2019-02-18 downloaded from the CCDC.
;
_cell_angle_alpha 90
_cell_angle_beta 104.500(3)
_cell_angle_gamma 90
_cell_formula_units_Z 2
_cell_length_a 8.2073(3)
_cell_length_b 11.4851(4)
_cell_length_c 10.9961(4)
_cell_measurement_reflns_used 24895
_cell_measurement_temperature 100(2)
_cell_measurement_theta_max 75.27
_cell_measurement_theta_min 3.85
_cell_volume 1003.50(6)
_computing_structure_refinement 'SHELXL-2017/1 (Sheldrick, 2017)'
_diffrn_ambient_temperature 100(2)
_diffrn_measured_fraction_theta_full 0.997
_diffrn_measured_fraction_theta_max 0.988
_diffrn_measurement_device_type 'STOE STADIVARI'
_diffrn_radiation_type CuK\a
_diffrn_radiation_wavelength 1.54178
_diffrn_reflns_av_unetI/netI 0.0264
_diffrn_reflns_Laue_measured_fraction_full 0.997
_diffrn_reflns_Laue_measured_fraction_max 0.988
_diffrn_reflns_limit_h_max 9
_diffrn_reflns_limit_h_min -10
_diffrn_reflns_limit_k_max 14
_diffrn_reflns_limit_k_min -14
_diffrn_reflns_limit_l_max 13
_diffrn_reflns_limit_l_min -11
_diffrn_reflns_number 2037
_diffrn_reflns_point_group_measured_fraction_full 0.997
_diffrn_reflns_point_group_measured_fraction_max 0.988
_diffrn_reflns_theta_full 67.679
_diffrn_reflns_theta_max 74.860
_diffrn_reflns_theta_min 5.666
_exptl_absorpt_coefficient_mu 28.612
_exptl_absorpt_correction_T_max 0.2519
_exptl_absorpt_correction_T_min 0.0000
_exptl_absorpt_correction_type sphere
_exptl_absorpt_process_details 'STOE LANA'
_exptl_crystal_colour orange
_exptl_crystal_density_diffrn 2.216
_exptl_crystal_description block
_exptl_crystal_F_000 624
_exptl_crystal_size_rad 0.094
_refine_diff_density_max 2.097
_refine_diff_density_min -1.273
_refine_diff_density_rms 0.209
_refine_ls_extinction_method none
_refine_ls_goodness_of_fit_ref 1.116
_refine_ls_hydrogen_treatment constr
_refine_ls_matrix_type full
_refine_ls_number_parameters 95
_refine_ls_number_reflns 2037
_refine_ls_number_restraints 0
_refine_ls_restrained_S_all 1.116
_refine_ls_R_factor_all 0.0563
_refine_ls_R_factor_gt 0.0515
_refine_ls_shift/su_max 0.001
_refine_ls_shift/su_mean 0.000
_refine_ls_structure_factor_coef Fsqd
_refine_ls_weighting_details 'w=1/[\s^2^(Fo^2^)+(0.1091P)^2^+1.6360P] where P=(Fo^2^+2Fc^2^)/3'
_refine_ls_weighting_scheme calc
_refine_ls_wR_factor_gt 0.1492
_refine_ls_wR_factor_ref 0.1608
_reflns_Friedel_coverage 0.000
_reflns_number_gt 1846
_reflns_number_total 2037
_reflns_threshold_expression 'I > 2\s(I)'
_cod_data_source_file c9dt00310j2.cif
_cod_data_source_block platon_tw
_cod_depositor_comments 'Adding full bibliography for 7049110--7049112.cif.'
_cod_database_code 7049111
_shelx_shelxl_version_number 2017/1
_shelx_space_group_comment
;
The symmetry employed for this shelxl refinement is uniquely defined
by the following loop, which should always be used as a source of
symmetry information in preference to the above space-group names.
They are only intended as comments.
;

loop_
_space_group_symop_operation_xyz
'x, y, z'
'-x+1/2, y+1/2, -z+1/2'
'-x, -y, -z'
'x-1/2, -y-1/2, z-1/2'

loop_
_atom_site_label
_atom_site_type_symbol
_atom_site_fract_x
_atom_site_fract_y
_atom_site_fract_z
_atom_site_U_iso_or_equiv
_atom_site_adp_type
_atom_site_occupancy
_atom_site_site_symmetry_order
_atom_site_calc_flag
_atom_site_refinement_flags_posn
_atom_site_refinement_flags_adp
Te1 Te 0.72515(6) 0.43465(4) 0.53993(4) 0.0451(2) Uani 1 1 d . .
C1 C 0.5882(9) 0.6891(7) 0.2915(8) 0.0464(16) Uani 1 1 d . .
O1 O 0.8259(7) 0.5108(5) 0.2882(5) 0.0514(13) Uani 1 1 d . .
Cl1 Cl 0.4330(3) 0.42397(18) 0.1938(2) 0.0527(5) Uani 1 1 d . .
Ge1 Ge 0.52441(10) 0.53833(8) 0.35784(8) 0.0431(3) Uani 1 1 d . .
C6 C 0.9370(11) 0.5960(9) 0.1299(9) 0.058(2) Uani 1 1 d . .
H6A H 0.878891 0.597425 0.042509 0.086 Uiso 1 1 calc R U
H6B H 1.013413 0.531264 0.145755 0.086 Uiso 1 1 calc R U
H6C H 0.998868 0.667144 0.151569 0.086 Uiso 1 1 calc R U
C5 C 0.8119(9) 0.5838(7) 0.2077(8) 0.0452(16) Uani 1 1 d . .
C4 C 0.6692(10) 0.6698(7) 0.1824(7) 0.0483(16) Uani 1 1 d . .
H4A H 0.583171 0.643174 0.110270 0.058 Uiso 1 1 calc R U
H4B H 0.710560 0.743965 0.160393 0.058 Uiso 1 1 calc R U
C3 C 0.7029(10) 0.7526(7) 0.4013(8) 0.0495(17) Uani 1 1 d . .
H3A H 0.738460 0.824999 0.372547 0.074 Uiso 1 1 calc R U
H3B H 0.799727 0.705333 0.436374 0.074 Uiso 1 1 calc R U
H3C H 0.643129 0.767749 0.464295 0.074 Uiso 1 1 calc R U
C2 C 0.4226(11) 0.7576(8) 0.2427(9) 0.0541(19) Uani 1 1 d . .
H2A H 0.447140 0.832609 0.213194 0.081 Uiso 1 1 calc R U
H2B H 0.367723 0.767224 0.309563 0.081 Uiso 1 1 calc R U
H2C H 0.349985 0.715369 0.174995 0.081 Uiso 1 1 calc R U

loop_
_atom_site_aniso_label
_atom_site_aniso_U_11
_atom_site_aniso_U_22
_atom_site_aniso_U_33
_atom_site_aniso_U_23
_atom_site_aniso_U_13
_atom_site_aniso_U_12
Te1 0.0342(3) 0.0558(4) 0.0443(3) 0.00309(17) 0.0076(2) 0.00398(16)
C1 0.039(3) 0.051(4) 0.051(4) 0.004(3) 0.015(3) 0.000(3)
O1 0.048(3) 0.059(3) 0.048(3) 0.002(2) 0.015(2) 0.004(2)
Cl1 0.0421(10) 0.0648(12) 0.0497(10) -0.0105(8) 0.0089(8) -0.0076(7)
Ge1 0.0347(5) 0.0513(5) 0.0414(5) 0.0010(3) 0.0059(4) -0.0002(3)
C6 0.052(5) 0.068(5) 0.058(5) 0.002(4) 0.022(4) 0.005(4)
C5 0.032(4) 0.051(4) 0.048(4) -0.004(3) 0.002(3) -0.006(3)
C4 0.040(4) 0.059(4) 0.044(4) 0.002(3) 0.007(3) 0.002(3)
C3 0.046(4) 0.045(4) 0.055(4) 0.003(3) 0.009(3) -0.003(3)
C2 0.047(4) 0.061(5) 0.056(4) 0.011(4) 0.015(4) 0.006(3)

loop_
_atom_type_symbol
_atom_type_description
_atom_type_scat_dispersion_real
_atom_type_scat_dispersion_imag
_atom_type_scat_source
C C 0.0181 0.0091 'International Tables Vol C Tables 4.2.6.8 and 6.1.1.4'
H H 0.0000 0.0000 'International Tables Vol C Tables 4.2.6.8 and 6.1.1.4'
O O 0.0492 0.0322 'International Tables Vol C Tables 4.2.6.8 and 6.1.1.4'
Cl Cl 0.3639 0.7018 'International Tables Vol C Tables 4.2.6.8 and 6.1.1.4'
Ge Ge -1.0885 0.8855 'International Tables Vol C Tables 4.2.6.8 and 6.1.1.4'
Te Te -0.1759 6.3531 'International Tables Vol C Tables 4.2.6.8 and 6.1.1.4'

loop_
_geom_angle_atom_site_label_1
_geom_angle_atom_site_label_2
_geom_angle_atom_site_label_3
_geom_angle
_geom_angle_site_symmetry_3
Ge1 Te1 Ge1 81.90(3) 3_666
C3 C1 C4 112.9(6) .
C3 C1 C2 110.3(7) .
C4 C1 C2 108.6(6) .
C3 C1 Ge1 107.0(5) .
C4 C1 Ge1 111.5(6) .
C2 C1 Ge1 106.2(5) .
C1 Ge1 Cl1 106.5(2) .
C1 Ge1 Te1 121.0(2) .
Cl1 Ge1 Te1 112.65(7) .
C1 Ge1 Te1 111.3(2) 3_666
Cl1 Ge1 Te1 106.40(7) 3_666
Te1 Ge1 Te1 98.10(3) 3_666
C5 C6 H6A 109.5 .
C5 C6 H6B 109.5 .
H6A C6 H6B 109.5 .
C5 C6 H6C 109.5 .
H6A C6 H6C 109.5 .
H6B C6 H6C 109.5 .
O1 C5 C6 122.2(8) .
O1 C5 C4 121.3(7) .
C6 C5 C4 116.5(7) .
C5 C4 C1 115.0(7) .
C5 C4 H4A 108.5 .
C1 C4 H4A 108.5 .
C5 C4 H4B 108.5 .
C1 C4 H4B 108.5 .
H4A C4 H4B 107.5 .
C1 C3 H3A 109.5 .
C1 C3 H3B 109.5 .
H3A C3 H3B 109.5 .
C1 C3 H3C 109.5 .
H3A C3 H3C 109.5 .
H3B C3 H3C 109.5 .
C1 C2 H2A 109.5 .
C1 C2 H2B 109.5 .
H2A C2 H2B 109.5 .
C1 C2 H2C 109.5 .
H2A C2 H2C 109.5 .
H2B C2 H2C 109.5 .

loop_
_geom_bond_atom_site_label_1
_geom_bond_atom_site_label_2
_geom_bond_distance
_geom_bond_site_symmetry_2
Te1 Ge1 2.5475(10) .
Te1 Ge1 2.5901(10) 3_666
C1 C3 1.519(11) .
C1 C4 1.526(11) .
C1 C2 1.546(11) .
C1 Ge1 1.999(8) .
O1 C5 1.204(10) .
Cl1 Ge1 2.205(2) .
C6 C5 1.498(12) .
C6 H6A 0.9600 .
C6 H6B 0.9600 .
C6 H6C 0.9600 .
C5 C4 1.504(11) .
C4 H4A 0.9700 .
C4 H4B 0.9700 .
C3 H3A 0.9600 .
C3 H3B 0.9600 .
C3 H3C 0.9600 .
C2 H2A 0.9600 .
C2 H2B 0.9600 .
C2 H2C 0.9600 .
